data_2233447
loop_
_publ_author_name
'Pourayoubi, Mehrdad'
'Shoghpour, Samad'
'Torre-Fern\'andez, Laura'
'Garc\'ia-Granda, Santiago'

_publ_section_title
;
 <i>N</i>,<i>N</i>'-Dibenzyl-<i>N</i>''-(2,4-difluorobenzoyl)-<i>N</i>,<i>N</i>'-dimethylphosphoric
 triamide
;
_journal_coeditor_code FY2035
_journal_issue 2
_journal_name_full 'Acta Crystallographica Section E'
_journal_page_first o270
_journal_page_last o271
_journal_paper_doi 10.1107/S1600536811055115
_journal_volume 68
_journal_year 2012
_chemical_formula_iupac 'C23 H24 F2 N3 O2 P'
_chemical_formula_moiety 'C23 H24 F2 N3 O2 P'
_chemical_formula_sum 'C23 H24 F2 N3 O2 P'
_chemical_formula_weight 443.42
_chemical_name_systematic
;
<i>N</i>,<i>N</i>'-Dibenzyl-<i>N</i>''-(2,4-difluorobenzoyl)-
<i>N</i>,<i>N</i>'-dimethylphosphoric triamide
;
_space_group_IT_number 2
_symmetry_cell_setting triclinic
_symmetry_space_group_name_Hall '-P 1'
_symmetry_space_group_name_H-M 'P -1'
_atom_sites_solution_hydrogens geom
_atom_sites_solution_primary direct
_atom_sites_solution_secondary difmap
_audit_creation_method SHELXL-97
_cell_angle_alpha 70.523(7)
_cell_angle_beta 72.495(5)
_cell_angle_gamma 70.197(7)
_cell_formula_units_Z 2
_cell_length_a 10.3619(6)
_cell_length_b 10.7721(10)
_cell_length_c 11.6433(8)
_cell_measurement_reflns_used 2755
_cell_measurement_temperature 300(2)
_cell_measurement_theta_max 70.5746
_cell_measurement_theta_min 4.1174
_cell_volume 1126.65(16)
_computing_cell_refinement 'CrysAlis PRO (Agilent, 2011)'
_computing_data_collection 'CrysAlis PRO (Agilent, 2011)'
_computing_data_reduction 'CrysAlis PRO (Agilent, 2011)'
_computing_molecular_graphics 'Mercury (Macrae <i>et al.</i>, 2008)'
_computing_publication_material 'WinGX (Farrugia, 1999) and enCIFer (Allen <i>et al.</i>, 2004)'
_computing_structure_refinement 'SHELXL97 (Sheldrick, 2008)'
_computing_structure_solution 'SIR92 (Altomare <i>et al.</i>, 1994)'
_diffrn_ambient_temperature 300(2)
_diffrn_detector_area_resol_mean 10.2673
_diffrn_measured_fraction_theta_full 0.997
_diffrn_measured_fraction_theta_max 0.973
_diffrn_measurement_device_type 'Agilent Xcalibur Gemini R'
_diffrn_measurement_method '\w scans'
_diffrn_radiation_monochromator graphite
_diffrn_radiation_source 'Enhance (Cu) X-ray Source'
_diffrn_radiation_type CuK\a
_diffrn_radiation_wavelength 1.54184
_diffrn_reflns_av_R_equivalents 0.0444
_diffrn_reflns_av_sigmaI/netI 0.0570
_diffrn_reflns_limit_h_max 12
_diffrn_reflns_limit_h_min -8
_diffrn_reflns_limit_k_max 13
_diffrn_reflns_limit_k_min -12
_diffrn_reflns_limit_l_max 14
_diffrn_reflns_limit_l_min -14
_diffrn_reflns_number 10022
_diffrn_reflns_theta_full 67.00
_diffrn_reflns_theta_max 70.71
_diffrn_reflns_theta_min 4.12
_exptl_absorpt_coefficient_mu 1.435
_exptl_absorpt_correction_T_max 1.00000
_exptl_absorpt_correction_T_min 0.95444
_exptl_absorpt_correction_type multi-scan
_exptl_absorpt_process_details '(CrysAlis PRO; Agilent, 2011)'
_exptl_crystal_colour colorless
_exptl_crystal_density_diffrn 1.307
_exptl_crystal_density_method 'not measured'
_exptl_crystal_description plate
_exptl_crystal_F_000 464
_exptl_crystal_size_max 0.17
_exptl_crystal_size_mid 0.14
_exptl_crystal_size_min 0.03
_refine_diff_density_max 0.472
_refine_diff_density_min -0.270
_refine_ls_extinction_method none
_refine_ls_goodness_of_fit_ref 1.006
_refine_ls_hydrogen_treatment constr
_refine_ls_matrix_type full
_refine_ls_number_parameters 268
_refine_ls_number_reflns 4209
_refine_ls_number_restraints 0
_refine_ls_restrained_S_all 1.006
_refine_ls_R_factor_all 0.0834
_refine_ls_R_factor_gt 0.0505
_refine_ls_shift/su_max 0.000
_refine_ls_shift/su_mean 0.000
_refine_ls_structure_factor_coef Fsqd
_refine_ls_weighting_details 'calc w=1/[\s^2^(Fo^2^)+(0.0585P)^2^] where P=(Fo^2^+2Fc^2^)/3'
_refine_ls_weighting_scheme calc
_refine_ls_wR_factor_gt 0.1206
_refine_ls_wR_factor_ref 0.1405
_reflns_number_gt 2758
_reflns_number_total 4209
_reflns_threshold_expression I>2sigma(I)
_cod_data_source_file fy2035.cif
_cod_data_source_block I
_cod_original_cell_volume 1126.65(15)
_cod_database_code 2233447
_cod_database_fobs_code 2233447

loop_
_symmetry_equiv_pos_as_xyz
'x, y, z'
'-x, -y, -z'

loop_
_atom_site_type_symbol
_atom_site_label
_atom_site_fract_x
_atom_site_fract_y
_atom_site_fract_z
_atom_site_U_iso_or_equiv
_atom_site_adp_type
_atom_site_calc_flag
_atom_site_refinement_flags
_atom_site_occupancy
_atom_site_symmetry_multiplicity
P P1 0.58022(6) 0.27216(7) 0.57829(7) 0.0460(2) Uani d . 1 1
N N2 0.4103(2) 0.3411(2) 0.5698(2) 0.0484(5) Uani d . 1 1
H H2 0.3866 0.4255 0.5297 0.058 Uiso calc R 1 1
N N3 0.6579(2) 0.1967(3) 0.4676(2) 0.0586(6) Uani d . 1 1
N N4 0.5904(2) 0.1570(2) 0.7108(2) 0.0528(6) Uani d . 1 1
O O5 0.63610(18) 0.38484(19) 0.5704(2) 0.0595(5) Uani d . 1 1
O O6 0.3324(2) 0.1512(2) 0.6516(2) 0.0684(6) Uani d . 1 1
F F7 0.0748(2) 0.2082(2) 0.5985(2) 0.0946(7) Uani d . 1 1
F F8 -0.24562(18) 0.6018(2) 0.6907(2) 0.0991(7) Uani d . 1 1
C C9 0.1600(3) 0.3630(3) 0.6399(3) 0.0503(7) Uani d . 1 1
C C10 0.1264(3) 0.4859(3) 0.6711(3) 0.0594(7) Uani d . 1 1
H H10 0.1977 0.5144 0.6792 0.071 Uiso calc R 1 1
C C11 -0.0098(3) 0.5667(4) 0.6902(3) 0.0681(6) Uani d . 1 1
H H11 -0.0315 0.6484 0.7115 0.082 Uiso calc R 1 1
C C12 -0.1121(3) 0.5211(4) 0.6763(3) 0.0681(6) Uani d . 1 1
C C13 -0.0871(3) 0.4028(3) 0.6477(3) 0.0604(5) Uani d . 1 1
H H13 -0.1592 0.3749 0.6400 0.072 Uiso calc R 1 1
C C14 0.0492(3) 0.3252(3) 0.6305(3) 0.0604(5) Uani d . 1 1
C C15 0.6261(3) 0.2312(3) 0.2566(3) 0.0548(7) Uani d . 1 1
C C16 0.5939(3) 0.3719(3) 0.2161(3) 0.0689(9) Uani d . 1 1
H H16 0.5505 0.4238 0.2739 0.083 Uiso calc R 1 1
C C17 0.6249(4) 0.4357(4) 0.0925(4) 0.0835(11) Uani d . 1 1
H H17 0.6024 0.5305 0.0666 0.100 Uiso calc R 1 1
C C18 0.6890(4) 0.3607(5) 0.0060(4) 0.0868(12) Uani d . 1 1
H H18 0.7097 0.4047 -0.0783 0.104 Uiso calc R 1 1
C C19 0.7225(3) 0.2209(4) 0.0442(3) 0.0767(10) Uani d . 1 1
H H19 0.7663 0.1699 -0.0142 0.092 Uiso calc R 1 1
C C20 0.6910(3) 0.1556(3) 0.1697(3) 0.0586(7) Uani d . 1 1
H H20 0.7135 0.0607 0.1954 0.070 Uiso calc R 1 1
C C21 0.7259(3) -0.0736(3) 0.8050(3) 0.0553(7) Uani d . 1 1
C C22 0.7176(3) -0.2009(3) 0.8816(3) 0.0663(8) Uani d . 1 1
H H22 0.6435 -0.2339 0.8862 0.080 Uiso calc R 1 1
C C23 0.8165(4) -0.2796(4) 0.9508(4) 0.0905(12) Uani d . 1 1
H H23 0.8101 -0.3658 1.0010 0.109 Uiso calc R 1 1
C C24 0.9252(4) -0.2314(5) 0.9463(4) 0.1019(14) Uani d . 1 1
H H24 0.9920 -0.2843 0.9940 0.122 Uiso calc R 1 1
C C25 0.9347(4) -0.1054(5) 0.8716(4) 0.0970(13) Uani d . 1 1
H H25 1.0080 -0.0723 0.8690 0.116 Uiso calc R 1 1
C C26 0.8370(3) -0.0268(4) 0.8002(4) 0.0770(10) Uani d . 1 1
H H26 0.8456 0.0582 0.7484 0.092 Uiso calc R 1 1
C C27 0.3063(3) 0.2749(3) 0.6210(3) 0.0512(7) Uani d . 1 1
C C28 0.5913(3) 0.1608(3) 0.3930(3) 0.0622(8) Uani d . 1 1
H H28A 0.4903 0.1859 0.4229 0.075 Uiso calc R 1 1
H H28B 0.6220 0.0627 0.4037 0.075 Uiso calc R 1 1
C C29 0.6160(3) 0.0108(3) 0.7288(3) 0.0600(8) Uani d . 1 1
H H29A 0.6461 -0.0092 0.6481 0.072 Uiso calc R 1 1
H H29B 0.5289 -0.0148 0.7704 0.072 Uiso calc R 1 1
C C30 0.8121(3) 0.1484(4) 0.4424(4) 0.0864(12) Uani d . 1 1
H H30A 0.8473 0.1766 0.4943 0.130 Uiso calc R 1 1
H H30B 0.8494 0.1865 0.3563 0.130 Uiso calc R 1 1
H H30C 0.8401 0.0505 0.4600 0.130 Uiso calc R 1 1
C C31 0.5236(4) 0.2029(4) 0.8241(3) 0.0922(13) Uani d . 1 1
H H31A 0.5110 0.2996 0.8052 0.138 Uiso calc R 1 1
H H31B 0.5819 0.1564 0.8842 0.138 Uiso calc R 1 1
H H31C 0.4340 0.1831 0.8575 0.138 Uiso calc R 1 1

loop_
_atom_site_aniso_label
_atom_site_aniso_U_11
_atom_site_aniso_U_22
_atom_site_aniso_U_33
_atom_site_aniso_U_12
_atom_site_aniso_U_13
_atom_site_aniso_U_23
P1 0.0399(3) 0.0435(4) 0.0562(4) -0.0113(3) -0.0114(3) -0.0136(3)
N2 0.0407(10) 0.0409(12) 0.0630(15) -0.0116(9) -0.0131(10) -0.0100(10)
N3 0.0524(12) 0.0660(16) 0.0568(15) -0.0061(11) -0.0139(11) -0.0230(12)
N4 0.0536(12) 0.0533(14) 0.0517(14) -0.0087(10) -0.0142(11) -0.0167(11)
O5 0.0465(9) 0.0476(11) 0.0894(15) -0.0148(8) -0.0206(10) -0.0161(10)
O6 0.0572(11) 0.0446(12) 0.1014(18) -0.0157(9) -0.0223(11) -0.0092(11)
F7 0.0756(12) 0.0788(14) 0.150(2) -0.0270(10) -0.0354(13) -0.0388(14)
F8 0.0412(9) 0.1202(18) 0.1219(19) -0.0012(10) -0.0078(10) -0.0427(15)
C9 0.0430(13) 0.0523(16) 0.0551(17) -0.0172(12) -0.0112(12) -0.0079(13)
C10 0.0503(15) 0.0680(19) 0.065(2) -0.0196(14) -0.0077(13) -0.0238(16)
C11 0.0461(10) 0.0789(16) 0.0738(16) -0.0124(10) -0.0027(10) -0.0261(13)
C12 0.0461(10) 0.0789(16) 0.0738(16) -0.0124(10) -0.0027(10) -0.0261(13)
C13 0.0479(9) 0.0677(13) 0.0672(14) -0.0239(9) -0.0129(9) -0.0101(11)
C14 0.0479(9) 0.0677(13) 0.0672(14) -0.0239(9) -0.0129(9) -0.0101(11)
C15 0.0556(15) 0.0624(18) 0.0538(18) -0.0246(13) -0.0113(13) -0.0154(14)
C16 0.076(2) 0.063(2) 0.067(2) -0.0164(16) -0.0143(17) -0.0183(17)
C17 0.088(2) 0.077(2) 0.070(2) -0.018(2) -0.022(2) 0.002(2)
C18 0.081(2) 0.110(3) 0.056(2) -0.025(2) -0.0169(18) -0.002(2)
C19 0.0647(19) 0.109(3) 0.062(2) -0.0185(19) -0.0110(16) -0.036(2)
C20 0.0537(15) 0.071(2) 0.0576(19) -0.0199(14) -0.0103(14) -0.0230(16)
C21 0.0517(15) 0.0591(17) 0.0504(17) -0.0104(13) -0.0117(13) -0.0117(14)
C22 0.0624(17) 0.0610(19) 0.064(2) -0.0105(15) -0.0121(15) -0.0088(16)
C23 0.085(3) 0.079(3) 0.079(3) -0.004(2) -0.024(2) 0.003(2)
C24 0.072(2) 0.113(4) 0.095(3) 0.013(2) -0.038(2) -0.014(3)
C25 0.0576(19) 0.119(4) 0.112(3) -0.012(2) -0.036(2) -0.022(3)
C26 0.0608(18) 0.082(2) 0.084(3) -0.0206(17) -0.0262(17) -0.005(2)
C27 0.0479(14) 0.0464(16) 0.0629(18) -0.0154(12) -0.0173(13) -0.0107(13)
C28 0.0791(19) 0.0574(18) 0.0570(19) -0.0301(15) -0.0025(15) -0.0216(15)
C29 0.0641(17) 0.0502(17) 0.068(2) -0.0211(14) -0.0254(15) -0.0026(15)
C30 0.0557(18) 0.109(3) 0.083(3) 0.0049(18) -0.0099(17) -0.042(2)
C31 0.098(3) 0.105(3) 0.059(2) 0.006(2) -0.019(2) -0.034(2)

loop_
_atom_type_symbol
_atom_type_description
_atom_type_scat_dispersion_real
_atom_type_scat_dispersion_imag
_atom_type_scat_source
C C 0.0181 0.0091 'International Tables Vol C Tables 4.2.6.8 and 6.1.1.4'
H H 0.0000 0.0000 'International Tables Vol C Tables 4.2.6.8 and 6.1.1.4'
N N 0.0311 0.0180 'International Tables Vol C Tables 4.2.6.8 and 6.1.1.4'
O O 0.0492 0.0322 'International Tables Vol C Tables 4.2.6.8 and 6.1.1.4'
F F 0.0727 0.0534 'International Tables Vol C Tables 4.2.6.8 and 6.1.1.4'
P P 0.2955 0.4335 'International Tables Vol C Tables 4.2.6.8 and 6.1.1.4'

loop_
_geom_angle_atom_site_label_1
_geom_angle_atom_site_label_2
_geom_angle_atom_site_label_3
_geom_angle
O5 P1 N3 114.10(13)
O5 P1 N4 110.83(12)
N3 P1 N4 108.04(13)
O5 P1 N2 106.78(11)
N3 P1 N2 108.02(12)
N4 P1 N2 108.93(12)
C27 N2 P1 125.86(19)
C27 N2 H2 117.1
P1 N2 H2 117.1
C28 N3 C30 114.7(2)
C28 N3 P1 127.0(2)
C30 N3 P1 118.1(2)
C31 N4 C29 114.2(3)
C31 N4 P1 117.2(2)
C29 N4 P1 125.2(2)
C14 C9 C10 116.4(3)
C14 C9 C27 121.6(3)
C10 C9 C27 122.0(2)
C11 C10 C9 121.9(3)
C11 C10 H10 119.1
C9 C10 H10 119.1
C12 C11 C10 117.2(3)
C12 C11 H11 121.4
C10 C11 H11 121.4
C13 C12 F8 118.3(3)
C13 C12 C11 124.0(3)
F8 C12 C11 117.7(3)
C12 C13 C14 117.0(3)
C12 C13 H13 121.5
C14 C13 H13 121.5
F7 C14 C13 117.0(3)
F7 C14 C9 119.4(3)
C13 C14 C9 123.6(3)
C16 C15 C20 118.9(3)
C16 C15 C28 120.8(3)
C20 C15 C28 120.3(3)
C17 C16 C15 120.8(3)
C17 C16 H16 119.6
C15 C16 H16 119.6
C16 C17 C18 120.4(4)
C16 C17 H17 119.8
C18 C17 H17 119.8
C19 C18 C17 119.8(4)
C19 C18 H18 120.1
C17 C18 H18 120.1
C18 C19 C20 120.0(3)
C18 C19 H19 120.0
C20 C19 H19 120.0
C15 C20 C19 120.1(3)
C15 C20 H20 120.0
C19 C20 H20 120.0
C22 C21 C26 118.3(3)
C22 C21 C29 120.1(3)
C26 C21 C29 121.7(3)
C23 C22 C21 121.1(3)
C23 C22 H22 119.4
C21 C22 H22 119.4
C22 C23 C24 120.1(4)
C22 C23 H23 120.0
C24 C23 H23 120.0
C25 C24 C23 119.7(4)
C25 C24 H24 120.2
C23 C24 H24 120.2
C24 C25 C26 120.5(4)
C24 C25 H25 119.7
C26 C25 H25 119.7
C25 C26 C21 120.4(4)
C25 C26 H26 119.8
C21 C26 H26 119.8
O6 C27 N2 121.8(2)
O6 C27 C9 122.0(2)
N2 C27 C9 116.2(2)
N3 C28 C15 112.2(2)
N3 C28 H28A 109.2
C15 C28 H28A 109.2
N3 C28 H28B 109.2
C15 C28 H28B 109.2
H28A C28 H28B 107.9
N4 C29 C21 112.5(2)
N4 C29 H29A 109.1
C21 C29 H29A 109.1
N4 C29 H29B 109.1
C21 C29 H29B 109.1
H29A C29 H29B 107.8
N3 C30 H30A 109.5
N3 C30 H30B 109.5
H30A C30 H30B 109.5
N3 C30 H30C 109.5
H30A C30 H30C 109.5
H30B C30 H30C 109.5
N4 C31 H31A 109.5
N4 C31 H31B 109.5
H31A C31 H31B 109.5
N4 C31 H31C 109.5
H31A C31 H31C 109.5
H31B C31 H31C 109.5

loop_
_geom_bond_atom_site_label_1
_geom_bond_atom_site_label_2
_geom_bond_distance
P1 O5 1.4787(19)
P1 N3 1.613(2)
P1 N4 1.632(2)
P1 N2 1.683(2)
N2 C27 1.370(3)
N2 H2 0.8600
N3 C28 1.465(4)
N3 C30 1.472(4)
N4 C31 1.455(4)
N4 C29 1.458(4)
O6 C27 1.213(3)
F7 C14 1.351(4)
F8 C12 1.357(3)
C9 C14 1.385(4)
C9 C10 1.392(4)
C9 C27 1.487(4)
C10 C11 1.381(4)
C10 H10 0.9300
C11 C12 1.379(5)
C11 H11 0.9300
C12 C13 1.345(4)
C13 C14 1.370(4)
C13 H13 0.9300
C15 C16 1.381(4)
C15 C20 1.382(4)
C15 C28 1.504(4)
C16 C17 1.363(5)
C16 H16 0.9300
C17 C18 1.373(6)
C17 H17 0.9300
C18 C19 1.371(5)
C18 H18 0.9300
C19 C20 1.386(5)
C19 H19 0.9300
C20 H20 0.9300
C21 C22 1.379(4)
C21 C26 1.385(4)
C21 C29 1.510(4)
C22 C23 1.367(5)
C22 H22 0.9300
C23 C24 1.372(6)
C23 H23 0.9300
C24 C25 1.364(6)
C24 H24 0.9300
C25 C26 1.375(5)
C25 H25 0.9300
C26 H26 0.9300
C28 H28A 0.9700
C28 H28B 0.9700
C29 H29A 0.9700
C29 H29B 0.9700
C30 H30A 0.9600
C30 H30B 0.9600
C30 H30C 0.9600
C31 H31A 0.9600
C31 H31B 0.9600
C31 H31C 0.9600

loop_
_geom_hbond_atom_site_label_D
_geom_hbond_atom_site_label_H
_geom_hbond_atom_site_label_A
_geom_hbond_site_symmetry_A
_geom_hbond_distance_DH
_geom_hbond_distance_HA
_geom_hbond_distance_DA
_geom_hbond_angle_DHA
N2 H2 O5 2_666 0.86 1.96 2.812(3) 171.1

loop_
_geom_torsion_atom_site_label_1
_geom_torsion_atom_site_label_2
_geom_torsion_atom_site_label_3
_geom_torsion_atom_site_label_4
_geom_torsion
O5 P1 N2 C27 -152.1(2)
N3 P1 N2 C27 84.8(3)
N4 P1 N2 C27 -32.3(3)
O5 P1 N3 C28 -133.5(2)
N4 P1 N3 C28 102.7(3)
N2 P1 N3 C28 -15.0(3)
O5 P1 N3 C30 51.3(3)
N4 P1 N3 C30 -72.4(3)
N2 P1 N3 C30 169.9(2)
O5 P1 N4 C31 55.7(3)
N3 P1 N4 C31 -178.6(2)
N2 P1 N4 C31 -61.5(3)
O5 P1 N4 C29 -146.5(2)
N3 P1 N4 C29 -20.8(3)
N2 P1 N4 C29 96.3(2)
C14 C9 C10 C11 -0.7(5)
C27 C9 C10 C11 -179.1(3)
C9 C10 C11 C12 -0.4(5)
C10 C11 C12 C13 1.2(6)
C10 C11 C12 F8 -177.8(3)
F8 C12 C13 C14 178.3(3)
C11 C12 C13 C14 -0.7(5)
C12 C13 C14 F7 -178.3(3)
C12 C13 C14 C9 -0.6(5)
C10 C9 C14 F7 178.9(3)
C27 C9 C14 F7 -2.7(5)
C10 C9 C14 C13 1.2(5)
C27 C9 C14 C13 179.7(3)
C20 C15 C16 C17 0.2(5)
C28 C15 C16 C17 -179.7(3)
C15 C16 C17 C18 -0.1(6)
C16 C17 C18 C19 -0.2(6)
C17 C18 C19 C20 0.3(6)
C16 C15 C20 C19 -0.1(4)
C28 C15 C20 C19 179.8(3)
C18 C19 C20 C15 -0.2(5)
C26 C21 C22 C23 -0.2(5)
C29 C21 C22 C23 179.6(3)
C21 C22 C23 C24 1.0(6)
C22 C23 C24 C25 -0.7(7)
C23 C24 C25 C26 -0.5(7)
C24 C25 C26 C21 1.2(6)
C22 C21 C26 C25 -0.9(5)
C29 C21 C26 C25 179.3(3)
P1 N2 C27 O6 -18.5(4)
P1 N2 C27 C9 159.9(2)
C14 C9 C27 O6 -34.0(5)
C10 C9 C27 O6 144.4(3)
C14 C9 C27 N2 147.6(3)
C10 C9 C27 N2 -34.1(4)
C30 N3 C28 C15 -66.2(4)
P1 N3 C28 C15 118.5(3)
C16 C15 C28 N3 -58.5(4)
C20 C15 C28 N3 121.6(3)
C31 N4 C29 C21 -68.0(3)
P1 N4 C29 C21 133.6(2)
C22 C21 C29 N4 148.0(3)
C26 C21 C29 N4 -32.2(4)

loop_
_cod_related_entry_id
_cod_related_entry_database
_cod_related_entry_code
1 ChemSpider 30657404
